data_7048247
loop_
_publ_author_name
'Lv, Lina'
'Chen, Baihua'
'Liu, Jun'
'Chen, Jing'
'Xu, Chao'
'Yang, Yanqiu'

_publ_section_title
;
 A structural and thermodynamic study of the complexes of U(vi) with
 azinecarboxylates.
;
_journal_issue 2
_journal_name_full 'Dalton transactions (Cambridge, England : 2003)'
_journal_page_first 566
_journal_page_last 577
_journal_paper_doi 10.1039/c8dt04099k
_journal_volume 48
_journal_year 2019
_chemical_formula_moiety '2(C10 H8 N4 O7 U), 2(H2 O)'
_chemical_formula_sum 'C20 H20 N8 O16 U2'
_chemical_formula_weight 1104.50
_space_group_crystal_system triclinic
_space_group_IT_number 2
_space_group_name_Hall '-P 1'
_space_group_name_H-M_alt 'P -1'
_symmetry_space_group_name_Hall '-P 1'
_symmetry_space_group_name_H-M 'P -1'
_atom_sites_solution_hydrogens mixed
_atom_sites_solution_primary dual
_audit_creation_date 2017-06-26
_audit_creation_method
;
Olex2 1.2
(compiled 2017.03.28 svn.r3405 for OlexSys, GUI svn.r5337)
;
_audit_update_record
;
2017-11-21 deposited with the CCDC.
2018-11-26 downloaded from the CCDC.
;
_cell_angle_alpha 87.484(5)
_cell_angle_beta 75.764(6)
_cell_angle_gamma 88.380(6)
_cell_formula_units_Z 1
_cell_length_a 7.8240(5)
_cell_length_b 8.0617(6)
_cell_length_c 11.9538(7)
_cell_measurement_reflns_used 2471
_cell_measurement_temperature 293(2)
_cell_measurement_theta_max 28.8770
_cell_measurement_theta_min 3.7110
_cell_volume 730.01(9)
_computing_cell_refinement
;
CrysAlisPro, Agilent Technologies,
Version 1.171.37.35 (release 13-08-2014 CrysAlis171 .NET)
(compiled Aug 13 2014,18:06:01)
;
_computing_data_collection
;
CrysAlisPro, Agilent Technologies,
Version 1.171.37.35 (release 13-08-2014 CrysAlis171 .NET)
(compiled Aug 13 2014,18:06:01)
;
_computing_data_reduction
;
CrysAlisPro, Agilent Technologies,
Version 1.171.37.35 (release 13-08-2014 CrysAlis171 .NET)
(compiled Aug 13 2014,18:06:01)
;
_computing_molecular_graphics 'Olex2 (Dolomanov et al., 2009)'
_computing_publication_material 'Olex2 (Dolomanov et al., 2009)'
_computing_structure_refinement 'ShelXL (Sheldrick, 2015)'
_computing_structure_solution 'ShelXT (Sheldrick, 2015)'
_diffrn_ambient_temperature 293.15
_diffrn_detector 'CCD plate'
_diffrn_detector_area_resol_mean 16.0874
_diffrn_detector_type Eos
_diffrn_measured_fraction_theta_full 0.998
_diffrn_measured_fraction_theta_max 0.997
_diffrn_measurement_details
;
#__ type_ start__ end____ width___ exp.time_
  1 omega  -82.00    2.00   1.0000    1.0000
omega____ theta____ kappa____ phi______ frames
    -      -14.9669  -57.0000   30.0000 84

#__ type_ start__ end____ width___ exp.time_
  2 omega  -25.00   24.00   1.0000    1.0000
omega____ theta____ kappa____ phi______ frames
    -      -14.9669  -99.0000   60.0000 49

#__ type_ start__ end____ width___ exp.time_
  3 omega  -32.00   49.00   1.0000    1.0000
omega____ theta____ kappa____ phi______ frames
    -      -14.9669   57.0000 -180.0000 81

#__ type_ start__ end____ width___ exp.time_
  4 omega  -58.00  -23.00   1.0000    1.0000
omega____ theta____ kappa____ phi______ frames
    -      -14.9669  -38.0000  -30.0000 35

#__ type_ start__ end____ width___ exp.time_
  5 omega  -15.00   19.00   1.0000    1.0000
omega____ theta____ kappa____ phi______ frames
    -      -14.9669  -99.0000 -180.0000 34

#__ type_ start__ end____ width___ exp.time_
  6 omega  -50.00   44.00   1.0000    1.0000
omega____ theta____ kappa____ phi______ frames
    -       16.8419  -77.0000  -60.0000 94
;
_diffrn_measurement_device 'four-circle diffractometer'
_diffrn_measurement_device_type 'Xcalibur, Eos'
_diffrn_measurement_method '\w scans'
_diffrn_orient_matrix_UB_11 -0.0785129000
_diffrn_orient_matrix_UB_12 -0.0448060000
_diffrn_orient_matrix_UB_13 0.0053505000
_diffrn_orient_matrix_UB_21 0.0434953000
_diffrn_orient_matrix_UB_22 -0.0738485000
_diffrn_orient_matrix_UB_23 0.0134430000
_diffrn_orient_matrix_UB_31 -0.0263523000
_diffrn_orient_matrix_UB_32 0.0172473000
_diffrn_orient_matrix_UB_33 0.0595284000
_diffrn_radiation_monochromator graphite
_diffrn_radiation_probe x-ray
_diffrn_radiation_type MoK\a
_diffrn_radiation_wavelength 0.71073
_diffrn_reflns_av_R_equivalents 0.0526
_diffrn_reflns_av_unetI/netI 0.0791
_diffrn_reflns_Laue_measured_fraction_full 0.998
_diffrn_reflns_Laue_measured_fraction_max 0.997
_diffrn_reflns_limit_h_max 9
_diffrn_reflns_limit_h_min -9
_diffrn_reflns_limit_k_max 10
_diffrn_reflns_limit_k_min -9
_diffrn_reflns_limit_l_max 14
_diffrn_reflns_limit_l_min -14
_diffrn_reflns_number 5942
_diffrn_reflns_point_group_measured_fraction_full 0.998
_diffrn_reflns_point_group_measured_fraction_max 0.997
_diffrn_reflns_theta_full 25.242
_diffrn_reflns_theta_max 26.370
_diffrn_reflns_theta_min 3.026
_diffrn_source 'Enhance (Mo) X-ray Source'
_exptl_absorpt_coefficient_mu 11.167
_exptl_absorpt_correction_T_max 1.00000
_exptl_absorpt_correction_T_min 0.19494
_exptl_absorpt_correction_type multi-scan
_exptl_absorpt_process_details
;
CrysAlisPro, Agilent Technologies,
Version 1.171.37.35 (release 13-08-2014 CrysAlis171 .NET)
(compiled Aug 13 2014,18:06:01)
Empirical absorption correction using spherical harmonics,
 implemented in SCALE3 ABSPACK scaling algorithm.
;
_exptl_crystal_density_diffrn 2.512
_exptl_crystal_density_method 'not measured'
_exptl_crystal_F_000 508
_exptl_crystal_size_max 0.35
_exptl_crystal_size_mid 0.35
_exptl_crystal_size_min 0.3
_refine_diff_density_max 1.904
_refine_diff_density_min -1.746
_refine_diff_density_rms 0.219
_refine_ls_extinction_coef 0.0245(9)
_refine_ls_extinction_expression Fc^*^=kFc[1+0.001xFc^2^\l^3^/sin(2\q)]^-1/4^
_refine_ls_extinction_method 'SHELXL-2014/7 (Sheldrick 2014'
_refine_ls_goodness_of_fit_ref 1.043
_refine_ls_hydrogen_treatment mixed
_refine_ls_matrix_type full
_refine_ls_number_parameters 217
_refine_ls_number_reflns 2982
_refine_ls_number_restraints 1
_refine_ls_restrained_S_all 1.043
_refine_ls_R_factor_all 0.0466
_refine_ls_R_factor_gt 0.0400
_refine_ls_shift/su_max 0.000
_refine_ls_shift/su_mean 0.000
_refine_ls_structure_factor_coef Fsqd
_refine_ls_weighting_details 'w=1/[\s^2^(Fo^2^)+(0.0261P)^2^] where P=(Fo^2^+2Fc^2^)/3'
_refine_ls_weighting_scheme calc
_refine_ls_wR_factor_gt 0.0755
_refine_ls_wR_factor_ref 0.0806
_reflns_Friedel_coverage 0.000
_reflns_number_gt 2676
_reflns_number_total 2982
_reflns_threshold_expression 'I > 2\s(I)'
_cod_data_source_file c8dt04099k2.cif
_cod_data_source_block 170623_s2_yyq
_cod_depositor_comments 'Adding full bibliography for 7048244--7048247.cif.'
_cod_database_code 7048247
_shelx_shelxl_version_number 2014/7
_chemical_oxdiff_formula c12h12n2o3u1
_shelx_space_group_comment
;
The symmetry employed for this shelxl refinement is uniquely defined
by the following loop, which should always be used as a source of
symmetry information in preference to the above space-group names.
They are only intended as comments.
;
_shelx_estimated_absorpt_t_max 0.135
_shelx_estimated_absorpt_t_min 0.112
_reflns_odcompleteness_completeness 99.80
_reflns_odcompleteness_iscentric 1
_reflns_odcompleteness_theta 26.32
_olex2_refinement_description
;
1. Fixed Uiso
 At 1.2 times of:
  All C(H) groups
 At 1.5 times of:
  All O(H) groups, All O(H,H) groups
2. Restrained distances
 O7-H7B
 0.86 with sigma of 0.02
3.a Free rotating group:
 O8(H8A,H8B)
3.b Rotating group:
 O7(H7A)
3.c Aromatic/amide H refined with riding coordinates:
 C2(H2), C3(H3), C4(H4), C7(H7), C8(H8), C9(H9)
;
_olex2_submission_special_instructions 'No special instructions were received'

loop_
_space_group_symop_operation_xyz
'x, y, z'
'-x, -y, -z'

loop_
_atom_site_label
_atom_site_type_symbol
_atom_site_fract_x
_atom_site_fract_y
_atom_site_fract_z
_atom_site_U_iso_or_equiv
_atom_site_adp_type
_atom_site_occupancy
_atom_site_site_symmetry_order
_atom_site_calc_flag
_atom_site_refinement_flags_posn
U1 U 0.38342(3) 0.30574(3) 0.25269(2) 0.02282(15) Uani 1 1 d .
O1 O 0.0879(7) 0.3894(7) 0.2942(5) 0.0338(15) Uani 1 1 d .
O2 O -0.1463(7) 0.5445(7) 0.3709(5) 0.0344(14) Uani 1 1 d .
O3 O 0.5412(7) 0.0746(7) 0.1787(5) 0.0369(15) Uani 1 1 d .
O4 O 0.5881(8) -0.1635(8) 0.0898(6) 0.053(2) Uani 1 1 d .
O5 O 0.3635(8) 0.2210(7) 0.3936(5) 0.0378(15) Uani 1 1 d .
O6 O 0.4099(8) 0.3981(7) 0.1137(5) 0.0366(15) Uani 1 1 d .
O7 O 0.6638(7) 0.4062(8) 0.2462(6) 0.0366(14) Uani 1 1 d D
H7A H 0.7036 0.4605 0.1818 0.055 Uiso 1 1 d GR
H7B H 0.734(8) 0.434(10) 0.287(6) 0.03(3) Uiso 1 1 d D
N1 N 0.3042(8) 0.5896(8) 0.3549(6) 0.0256(15) Uani 1 1 d .
N2 N 0.1799(10) 0.8732(9) 0.4773(7) 0.041(2) Uani 1 1 d .
N3 N 0.2035(8) 0.0695(8) 0.1931(6) 0.0291(16) Uani 1 1 d .
N4 N 0.0496(9) -0.1942(9) 0.1117(7) 0.0392(19) Uani 1 1 d .
C1 C 0.1328(9) 0.6348(9) 0.3818(6) 0.0189(16) Uani 1 1 d .
C2 C 0.0714(11) 0.7731(11) 0.4421(7) 0.034(2) Uani 1 1 d .
H2 H -0.0487 0.7984 0.4591 0.041 Uiso 1 1 calc R
C3 C 0.3491(12) 0.8259(11) 0.4523(9) 0.043(2) Uani 1 1 d .
H3 H 0.4280 0.8887 0.4786 0.052 Uiso 1 1 calc R
C4 C 0.4128(11) 0.6888(11) 0.3895(8) 0.036(2) Uani 1 1 d .
H4 H 0.5333 0.6651 0.3711 0.043 Uiso 1 1 calc R
C5 C 0.0117(10) 0.5136(10) 0.3455(7) 0.0237(17) Uani 1 1 d .
C6 C 0.2987(10) -0.0597(10) 0.1439(7) 0.0239(17) Uani 1 1 d .
C7 C 0.2245(11) -0.1915(11) 0.1023(7) 0.032(2) Uani 1 1 d .
H7 H 0.2963 -0.2783 0.0677 0.039 Uiso 1 1 calc R
C8 C -0.0434(12) -0.0673(12) 0.1592(8) 0.044(3) Uani 1 1 d .
H8 H -0.1642 -0.0649 0.1653 0.053 Uiso 1 1 calc R
C9 C 0.0307(11) 0.0648(12) 0.2010(9) 0.044(3) Uani 1 1 d .
H9 H -0.0419 0.1514 0.2352 0.053 Uiso 1 1 calc R
C10 C 0.4931(10) -0.0535(9) 0.1367(7) 0.0266(18) Uani 1 1 d .
O8 O 0.8184(8) 0.5505(7) 0.0550(6) 0.0419(16) Uani 1 1 d .
H8A H 0.9159 0.5884 0.0611 0.063 Uiso 1 1 d G
H8B H 0.7531 0.6301 0.0398 0.063 Uiso 1 1 d G

loop_
_atom_site_aniso_label
_atom_site_aniso_U_11
_atom_site_aniso_U_22
_atom_site_aniso_U_33
_atom_site_aniso_U_23
_atom_site_aniso_U_13
_atom_site_aniso_U_12
U1 0.0183(2) 0.0247(2) 0.0275(2) -0.00344(13) -0.00906(13) 0.00012(12)
O1 0.025(3) 0.026(3) 0.054(4) -0.018(3) -0.015(3) 0.004(2)
O2 0.021(3) 0.038(3) 0.048(4) -0.011(3) -0.015(3) 0.003(3)
O3 0.020(3) 0.036(3) 0.059(4) -0.017(3) -0.016(3) 0.005(3)
O4 0.036(4) 0.045(4) 0.082(5) -0.032(4) -0.020(4) 0.018(3)
O5 0.046(4) 0.037(3) 0.034(3) -0.002(3) -0.016(3) 0.000(3)
O6 0.045(4) 0.044(4) 0.023(3) 0.001(3) -0.014(3) -0.003(3)
O7 0.029(3) 0.038(4) 0.045(4) 0.002(3) -0.013(3) -0.012(3)
N1 0.026(4) 0.024(3) 0.032(4) -0.003(3) -0.015(3) 0.002(3)
N2 0.050(5) 0.029(4) 0.051(5) -0.012(4) -0.020(4) 0.000(4)
N3 0.023(3) 0.027(4) 0.042(4) -0.011(3) -0.015(3) 0.000(3)
N4 0.032(4) 0.041(4) 0.048(5) -0.006(4) -0.014(4) -0.006(3)
C1 0.020(4) 0.022(4) 0.018(4) -0.003(3) -0.012(3) 0.001(3)
C2 0.030(5) 0.043(5) 0.033(5) -0.005(4) -0.013(4) -0.005(4)
C3 0.041(6) 0.030(5) 0.068(7) -0.012(5) -0.028(5) 0.000(4)
C4 0.026(5) 0.040(5) 0.049(6) -0.011(4) -0.025(4) -0.004(4)
C5 0.023(4) 0.029(4) 0.020(4) 0.002(3) -0.008(3) -0.006(3)
C6 0.024(4) 0.028(4) 0.021(4) -0.001(3) -0.009(3) -0.001(3)
C7 0.026(4) 0.038(5) 0.033(5) -0.006(4) -0.007(4) -0.005(4)
C8 0.028(5) 0.050(6) 0.059(7) -0.019(5) -0.014(5) -0.002(4)
C9 0.022(5) 0.050(6) 0.063(7) -0.016(5) -0.014(4) 0.003(4)
C10 0.027(4) 0.020(4) 0.033(5) -0.006(4) -0.006(4) 0.006(3)
O8 0.025(3) 0.043(4) 0.058(4) -0.005(3) -0.011(3) 0.003(3)

loop_
_atom_type_symbol
_atom_type_description
_atom_type_scat_dispersion_real
_atom_type_scat_dispersion_imag
_atom_type_scat_source
C C 0.0033 0.0016 'International Tables Vol C Tables 4.2.6.8 and 6.1.1.4'
H H 0.0000 0.0000 'International Tables Vol C Tables 4.2.6.8 and 6.1.1.4'
N N 0.0061 0.0033 'International Tables Vol C Tables 4.2.6.8 and 6.1.1.4'
O O 0.0106 0.0060 'International Tables Vol C Tables 4.2.6.8 and 6.1.1.4'
U U -9.6767 9.6646 'International Tables Vol C Tables 4.2.6.8 and 6.1.1.4'

loop_
_geom_angle_atom_site_label_1
_geom_angle_atom_site_label_2
_geom_angle_atom_site_label_3
_geom_angle
O1 U1 O7 141.17(19)
O1 U1 N1 63.45(18)
O1 U1 N3 72.02(19)
O3 U1 O1 135.65(18)
O3 U1 O7 83.0(2)
O3 U1 N1 160.5(2)
O3 U1 N3 63.64(19)
O5 U1 O1 92.3(2)
O5 U1 O3 89.9(2)
O5 U1 O7 91.4(3)
O5 U1 N1 84.8(2)
O5 U1 N3 94.0(2)
O6 U1 O1 88.7(2)
O6 U1 O3 91.3(2)
O6 U1 O5 177.1(2)
O6 U1 O7 86.2(3)
O6 U1 N1 93.3(2)
O6 U1 N3 88.9(2)
O7 U1 N1 78.4(2)
O7 U1 N3 146.1(2)
N3 U1 N1 135.33(19)
C5 O1 U1 130.6(5)
C10 O3 U1 130.6(5)
U1 O7 H7A 109.8
U1 O7 H7B 145(6)
H7A O7 H7B 102.7
C1 N1 U1 116.3(4)
C4 N1 U1 127.4(5)
C4 N1 C1 116.1(6)
C3 N2 C2 115.5(7)
C6 N3 U1 115.6(5)
C9 N3 U1 128.5(5)
C9 N3 C6 115.8(7)
C8 N4 C7 116.8(8)
N1 C1 C2 122.5(7)
N1 C1 C5 114.5(6)
C2 C1 C5 122.9(7)
N2 C2 C1 121.6(8)
N2 C2 H2 119.2
C1 C2 H2 119.2
N2 C3 H3 118.3
N2 C3 C4 123.3(8)
C4 C3 H3 118.3
N1 C4 C3 120.8(8)
N1 C4 H4 119.6
C3 C4 H4 119.6
O1 C5 C1 115.1(7)
O2 C5 O1 127.1(7)
O2 C5 C1 117.7(7)
N3 C6 C7 122.7(7)
N3 C6 C10 115.2(6)
C7 C6 C10 122.0(7)
N4 C7 C6 120.5(8)
N4 C7 H7 119.8
C6 C7 H7 119.8
N4 C8 H8 118.6
N4 C8 C9 122.8(8)
C9 C8 H8 118.6
N3 C9 C8 121.3(8)
N3 C9 H9 119.3
C8 C9 H9 119.3
O3 C10 C6 114.8(6)
O4 C10 O3 126.3(8)
O4 C10 C6 118.8(7)
H8A O8 H8B 109.5

loop_
_geom_bond_atom_site_label_1
_geom_bond_atom_site_label_2
_geom_bond_distance
U1 O1 2.329(5)
U1 O3 2.292(5)
U1 O5 1.762(6)
U1 O6 1.757(6)
U1 O7 2.342(6)
U1 N1 2.628(6)
U1 N3 2.623(6)
O1 C5 1.255(9)
O2 C5 1.219(9)
O3 C10 1.274(9)
O4 C10 1.206(9)
O7 H7A 0.8617
O7 H7B 0.86(2)
N1 C1 1.344(9)
N1 C4 1.332(10)
N2 C2 1.339(10)
N2 C3 1.332(11)
N3 C6 1.334(9)
N3 C9 1.333(10)
N4 C7 1.346(10)
N4 C8 1.305(11)
C1 C2 1.364(11)
C1 C5 1.527(10)
C2 H2 0.9300
C3 H3 0.9300
C3 C4 1.375(12)
C4 H4 0.9300
C6 C7 1.392(11)
C6 C10 1.504(11)
C7 H7 0.9300
C8 H8 0.9300
C8 C9 1.395(12)
C9 H9 0.9300
O8 H8A 0.8499
O8 H8B 0.8501

loop_
_geom_torsion_atom_site_label_1
_geom_torsion_atom_site_label_2
_geom_torsion_atom_site_label_3
_geom_torsion_atom_site_label_4
_geom_torsion
U1 O1 C5 O2 -174.9(6)
U1 O1 C5 C1 3.3(10)
U1 O3 C10 O4 172.8(7)
U1 O3 C10 C6 -4.6(12)
U1 N1 C1 C2 175.4(6)
U1 N1 C1 C5 -1.3(8)
U1 N1 C4 C3 -173.5(7)
U1 N3 C6 C7 -176.9(7)
U1 N3 C6 C10 3.4(9)
U1 N3 C9 C8 176.4(7)
N1 C1 C2 N2 0.5(14)
N1 C1 C5 O1 -0.8(10)
N1 C1 C5 O2 177.5(7)
N2 C3 C4 N1 -3.5(16)
N3 C6 C7 N4 -0.8(14)
N3 C6 C10 O3 0.0(11)
N3 C6 C10 O4 -177.6(8)
N4 C8 C9 N3 1.0(17)
C1 N1 C4 C3 2.0(13)
C2 N2 C3 C4 3.2(15)
C2 C1 C5 O1 -177.5(8)
C2 C1 C5 O2 0.8(12)
C3 N2 C2 C1 -1.8(14)
C4 N1 C1 C2 -0.6(12)
C4 N1 C1 C5 -177.3(7)
C5 C1 C2 N2 177.0(8)
C6 N3 C9 C8 -0.5(14)
C7 N4 C8 C9 -1.3(15)
C7 C6 C10 O3 -179.8(8)
C7 C6 C10 O4 2.6(13)
C8 N4 C7 C6 1.2(14)
C9 N3 C6 C7 0.4(13)
C9 N3 C6 C10 -179.3(8)
C10 C6 C7 N4 179.0(8)
